data_2300211
loop_
_publ_author_name
'Cong, Hengjiang'
'Zhang, Huaijin'
'Wang, Jiyang'
'Yu, Wentao'
'Fan, Jiandong'
'Cheng, Xiufeng'
'Sun, Shangqian'
'Zhang, Jian'
'Lu, Qingming'
'Jiang, Chunjian'
'Boughton, Robert I.'

_publ_section_title
;
 Structural and thermal properties of the monoclinic Lu~2~SiO~5~ single
 crystal: evaluation as a new laser matrix
;
_journal_coeditor_code KO5080
_journal_issue 2
_journal_name_full 'Journal of Applied Crystallography'
_journal_page_first 284
_journal_page_last 294
_journal_paper_doi 10.1107/S0021889809004269
_journal_volume 42
_journal_year 2009
_chemical_formula_moiety 'Lu2 O5 Si'
_chemical_formula_sum 'Lu2 O5 Si'
_chemical_formula_weight 458.03
_chemical_name_systematic
;
 ?
;
_space_group_IT_number 15
_symmetry_cell_setting monoclinic
_symmetry_space_group_name_Hall '-I 2ya'
_symmetry_space_group_name_H-M 'I 1 2/a 1'
_atom_sites_solution_primary direct
_atom_sites_solution_secondary difmap
_cell_angle_alpha 90.00
_cell_angle_beta 102.4220(10)
_cell_angle_gamma 90.00
_cell_formula_units_Z 8
_cell_length_a 10.2550(2)
_cell_length_b 6.6465(2)
_cell_length_c 12.3626(4)
_cell_measurement_reflns_used 3016
_cell_measurement_temperature 293(2)
_cell_measurement_theta_max 34.84
_cell_measurement_theta_min 2.35
_cell_volume 822.91(4)
_computing_cell_refinement 'APEX2 Software Suite (Bruker,2005)'
_computing_data_collection 'APEX2 Software Suite (Bruker,2005)'
_computing_data_reduction 'APEX2 Software Suite (Bruker,2005)'
_computing_molecular_graphics 'SHELXTL (Bruker, 1997)'
_computing_publication_material 'WINGX (Farrugia,1999)'
_computing_structure_refinement 'SHELXL-97 (Sheldrick, 1997)'
_computing_structure_solution 'SIR97 (Altomare,1999)'
_diffrn_ambient_temperature 293(2)
_diffrn_measured_fraction_theta_full 1.000
_diffrn_measured_fraction_theta_max 0.954
_diffrn_measurement_device_type 'Bruker APEX2 CCD area-detector diffractometer'
_diffrn_measurement_method '\f and \w scans'
_diffrn_radiation_monochromator graphite
_diffrn_radiation_source 'fine-focus sealed tube'
_diffrn_radiation_type MoK\a
_diffrn_radiation_wavelength 0.71073
_diffrn_reflns_av_R_equivalents 0.0291
_diffrn_reflns_av_sigmaI/netI 0.0334
_diffrn_reflns_limit_h_max 16
_diffrn_reflns_limit_h_min -12
_diffrn_reflns_limit_k_max 10
_diffrn_reflns_limit_k_min -8
_diffrn_reflns_limit_l_max 18
_diffrn_reflns_limit_l_min -19
_diffrn_reflns_number 4061
_diffrn_reflns_theta_full 30.00
_diffrn_reflns_theta_max 34.96
_diffrn_reflns_theta_min 3.37
_diffrn_standards_number 0
_exptl_absorpt_coefficient_mu 47.901
_exptl_absorpt_correction_T_max 0.2117
_exptl_absorpt_correction_T_min 0.0596
_exptl_absorpt_correction_type numerical
_exptl_absorpt_process_details 'APEX2 Software Suite (Bruker,2005)'
_exptl_crystal_colour colourless
_exptl_crystal_density_diffrn 7.394
_exptl_crystal_density_method 'not measured'
_exptl_crystal_description prism
_exptl_crystal_F_000 1568
_exptl_crystal_size_max 0.14
_exptl_crystal_size_mid 0.12
_exptl_crystal_size_min 0.05
_refine_diff_density_max 3.916
_refine_diff_density_min -2.117
_refine_ls_extinction_coef 0.00515(16)
_refine_ls_extinction_expression Fc^*^=kFc[1+0.001xFc^2^\l^3^/sin(2\q)]^-1/4^
_refine_ls_extinction_method SHELXL
_refine_ls_goodness_of_fit_ref 1.168
_refine_ls_matrix_type full
_refine_ls_number_parameters 74
_refine_ls_number_reflns 1731
_refine_ls_number_restraints 0
_refine_ls_restrained_S_all 1.168
_refine_ls_R_factor_all 0.0311
_refine_ls_R_factor_gt 0.0295
_refine_ls_shift/su_max 0.001
_refine_ls_shift/su_mean 0.000
_refine_ls_structure_factor_coef Fsqd
_refine_ls_weighting_details 'calc w=1/[\s^2^(Fo^2^)+(0.0330P)^2^+14.9602P] where P=(Fo^2^+2Fc^2^)/3'
_refine_ls_weighting_scheme calc
_refine_ls_wR_factor_gt 0.0713
_refine_ls_wR_factor_ref 0.0722
_reflns_number_gt 1650
_reflns_number_total 1731
_reflns_threshold_expression >2sigma(I)
_cod_data_source_file ko5080.cif
_cod_data_source_block LSO
_cod_depositor_comments
;
The following automatic conversions were performed:
'_symmetry_cell_setting' value 'Monoclinic' changed to 'monoclinic'
according to '/home/saulius/struct/CIF-dictionaries/cif_core.dic'
dictionary named 'cif_core.dic' version 2.4.1 from 2010-06-29.

Automatic conversion script
Id: cif_fix_enum 1527 2010-12-29 10:47:43Z saulius 

The following automatic conversions were performed:

'_symmetry_cell_setting' value 'Monoclinic' changed to 'monoclinic'
according to /home/saulius/struct/CIF-dictionaries/cif_core.dic
dictionary named 'cif_core.dic' version 2.4.1 from 2010-06-29.

Automatic conversion script
Id: cif_fix_values 1715 2011-07-08 13:25:40Z adriana 
;
_cod_original_sg_symbol_H-M 'I2/a  '
_cod_database_code 2300211

loop_
_symmetry_equiv_pos_as_xyz
'x, y, z'
'-x+1/2, y, -z'
'x+1/2, y+1/2, z+1/2'
'-x+1, y+1/2, -z+1/2'
'-x, -y, -z'
'x-1/2, -y, z'
'-x+1/2, -y+1/2, -z+1/2'
'x, -y+1/2, z+1/2'

loop_
_atom_site_type_symbol
_atom_site_label
_atom_site_fract_x
_atom_site_fract_y
_atom_site_fract_z
_atom_site_U_iso_or_equiv
_atom_site_adp_type
_atom_site_calc_flag
_atom_site_refinement_flags
_atom_site_occupancy
_atom_site_disorder_assembly
_atom_site_disorder_group
Lu Lu1 0.69550(2) 0.37736(4) 0.35906(2) 0.00707(9) Uani d . 1 . .
Lu Lu2 0.92962(2) 0.74393(4) 0.46264(2) 0.00744(9) Uani d . 1 . .
O O1 0.4738(5) 0.3513(8) 0.2985(4) 0.0105(8) Uani d . 1 . .
O O6 0.7038(5) 0.7109(8) 0.3794(4) 0.0101(8) Uani d . 1 . .
O O3 0.7356(5) 0.0713(8) 0.2980(4) 0.0103(8) Uani d . 1 . .
O O5 0.8795(5) 0.4032(7) 0.4822(4) 0.0074(7) Uani d . 1 . .
O O7 1.0494(5) 1.0051(8) 0.4115(4) 0.0108(8) Uani d . 1 . .
Si Si1 0.37528(17) 0.4083(3) 0.18224(14) 0.0060(3) Uani d . 1 . .

loop_
_atom_site_aniso_label
_atom_site_aniso_U_11
_atom_site_aniso_U_22
_atom_site_aniso_U_33
_atom_site_aniso_U_12
_atom_site_aniso_U_13
_atom_site_aniso_U_23
Lu1 0.00594(12) 0.00740(14) 0.00787(12) -0.00015(8) 0.00148(8) -0.00105(7)
Lu2 0.00595(13) 0.00740(14) 0.00900(13) -0.00026(8) 0.00166(8) -0.00068(8)
O1 0.0101(19) 0.012(2) 0.0096(18) 0.0010(16) 0.0015(15) 0.0006(15)
O6 0.0069(18) 0.012(2) 0.0101(18) 0.0000(16) -0.0008(14) 0.0019(16)
O3 0.0092(19) 0.011(2) 0.0111(18) -0.0023(16) 0.0035(15) -0.0002(16)
O5 0.0070(17) 0.0064(19) 0.0088(16) 0.0007(14) 0.0014(14) 0.0013(14)
O7 0.015(2) 0.011(2) 0.0088(17) -0.0053(17) 0.0066(15) -0.0034(16)
Si1 0.0062(6) 0.0052(7) 0.0067(6) -0.0007(5) 0.0015(5) -0.0009(5)

loop_
_atom_type_symbol
_atom_type_description
_atom_type_scat_dispersion_real
_atom_type_scat_dispersion_imag
_atom_type_scat_source
O O 0.0106 0.0060 'International Tables Vol C Tables 4.2.6.8 and 6.1.1.4'
Si Si 0.0817 0.0704 'International Tables Vol C Tables 4.2.6.8 and 6.1.1.4'
Lu Lu -0.4720 5.8584 'International Tables Vol C Tables 4.2.6.8 and 6.1.1.4'

loop_
_geom_angle_atom_site_label_1
_geom_angle_atom_site_label_2
_geom_angle_atom_site_label_3
_geom_angle_site_symmetry_1
_geom_angle_site_symmetry_3
_geom_angle
_geom_angle_publ_flag
O5 Lu1 O6 . . 80.51(17) ?
O5 Lu1 O3 . 7_655 102.05(18) ?
O6 Lu1 O3 . 7_655 86.26(18) ?
O5 Lu1 O3 . . 96.54(17) ?
O6 Lu1 O3 . . 159.38(17) ?
O3 Lu1 O3 7_655 . 74.3(2) ?
O5 Lu1 O1 . . 155.54(17) ?
O6 Lu1 O1 . . 97.23(18) ?
O3 Lu1 O1 7_655 . 102.09(17) ?
O3 Lu1 O1 . . 93.66(18) ?
O5 Lu1 O5 . 2_656 77.95(18) ?
O6 Lu1 O5 . 2_656 80.70(17) ?
O3 Lu1 O5 7_655 2_656 166.79(19) ?
O3 Lu1 O5 . 2_656 118.86(16) ?
O1 Lu1 O5 . 2_656 77.65(17) ?
O5 Lu1 Si1 . 4_545 108.78(13) ?
O6 Lu1 Si1 . 4_545 169.39(13) ?
O3 Lu1 Si1 7_655 4_545 96.49(13) ?
O3 Lu1 Si1 . 4_545 28.02(12) ?
O1 Lu1 Si1 . 4_545 72.19(14) ?
O5 Lu1 Si1 2_656 4_545 95.98(12) ?
O5 Lu1 Lu2 . 6_565 114.14(12) ?
O6 Lu1 Lu2 . 6_565 102.14(12) ?
O3 Lu1 Lu2 7_655 6_565 143.67(13) ?
O3 Lu1 Lu2 . 6_565 97.69(12) ?
O1 Lu1 Lu2 . 6_565 42.17(12) ?
O5 Lu1 Lu2 2_656 6_565 39.70(12) ?
Si1 Lu1 Lu2 4_545 6_565 69.70(3) ?
O5 Lu1 Lu1 . 2_656 40.41(12) ?
O6 Lu1 Lu1 . 2_656 83.62(12) ?
O3 Lu1 Lu1 7_655 2_656 142.27(13) ?
O3 Lu1 Lu1 . 2_656 107.44(12) ?
O1 Lu1 Lu1 . 2_656 115.18(12) ?
O5 Lu1 Lu1 2_656 2_656 38.25(12) ?
Si1 Lu1 Lu1 4_545 2_656 100.06(3) ?
Lu2 Lu1 Lu1 6_565 2_656 74.057(9) ?
O5 Lu1 Lu2 . . 41.71(12) ?
O6 Lu1 Lu2 . . 41.70(12) ?
O3 Lu1 Lu2 7_655 . 83.69(13) ?
O3 Lu1 Lu2 . . 126.90(12) ?
O1 Lu1 Lu2 . . 138.56(13) ?
O5 Lu1 Lu2 2_656 . 87.92(12) ?
Si1 Lu1 Lu2 4_545 . 148.70(3) ?
Lu2 Lu1 Lu2 6_565 . 125.719(10) ?
Lu1 Lu1 Lu2 2_656 . 64.874(7) ?
O5 Lu1 Lu1 . 7_655 101.67(12) ?
O6 Lu1 Lu1 . 7_655 123.18(12) ?
O3 Lu1 Lu1 7_655 7_655 37.24(13) ?
O3 Lu1 Lu1 . 7_655 37.10(12) ?
O1 Lu1 Lu1 . 7_655 99.87(12) ?
O5 Lu1 Lu1 2_656 7_655 155.96(12) ?
Si1 Lu1 Lu1 4_545 7_655 61.05(3) ?
Lu2 Lu1 Lu1 6_565 7_655 126.070(12) ?
Lu1 Lu1 Lu1 2_656 7_655 133.144(12) ?
Lu2 Lu1 Lu1 . 7_655 107.970(10) ?
O5 Lu1 Lu2 . 2_656 83.69(12) ?
O6 Lu1 Lu2 . 2_656 44.54(12) ?
O3 Lu1 Lu2 7_655 2_656 129.34(13) ?
O3 Lu1 Lu2 . 2_656 155.89(12) ?
O1 Lu1 Lu2 . 2_656 78.05(13) ?
O5 Lu1 Lu2 2_656 2_656 37.47(12) ?
Si1 Lu1 Lu2 4_545 2_656 129.66(3) ?
Lu2 Lu1 Lu2 6_565 2_656 60.999(8) ?
Lu1 Lu1 Lu2 2_656 2_656 58.133(7) ?
Lu2 Lu1 Lu2 . 2_656 67.548(9) ?
Lu1 Lu1 Lu2 7_655 2_656 166.114(13) ?
O5 Lu2 O7 5_766 5_776 99.84(18) ?
O5 Lu2 O1 5_766 6_665 79.30(18) ?
O7 Lu2 O1 5_776 6_665 144.72(17) ?
O5 Lu2 O7 5_766 . 85.83(18) ?
O7 Lu2 O7 5_776 . 69.74(17) ?
O1 Lu2 O7 6_665 . 75.04(17) ?
O5 Lu2 O6 5_766 . 147.30(19) ?
O7 Lu2 O6 5_776 . 108.15(18) ?
O1 Lu2 O6 6_665 . 87.10(17) ?
O7 Lu2 O6 . . 119.30(18) ?
O5 Lu2 O5 5_766 . 74.60(19) ?
O7 Lu2 O5 5_776 . 129.21(16) ?
O1 Lu2 O5 6_665 . 85.01(17) ?
O7 Lu2 O5 . . 154.36(16) ?
O6 Lu2 O5 . . 74.69(18) ?
O5 Lu2 O6 5_766 2_656 107.99(16) ?
O7 Lu2 O6 5_776 2_656 62.41(16) ?
O1 Lu2 O6 6_665 2_656 151.79(16) ?
O7 Lu2 O6 . 2_656 131.66(16) ?
O6 Lu2 O6 . 2_656 72.13(18) ?
O5 Lu2 O6 . 2_656 71.44(16) ?
O5 Lu2 Si1 5_766 3 101.83(12) ?
O7 Lu2 Si1 5_776 3 30.84(12) ?
O1 Lu2 Si1 6_665 3 175.43(13) ?
O7 Lu2 Si1 . 3 100.57(11) ?
O6 Lu2 Si1 . 3 94.08(13) ?
O5 Lu2 Si1 . 3 99.56(11) ?
O6 Lu2 Si1 2_656 3 32.13(12) ?
O5 Lu2 Lu1 5_766 6_665 41.94(12) ?
O7 Lu2 Lu1 5_776 6_665 118.43(12) ?
O1 Lu2 Lu1 6_665 6_665 41.72(13) ?
O7 Lu2 Lu1 . 6_665 63.16(12) ?
O6 Lu2 Lu1 . 6_665 128.39(12) ?
O5 Lu2 Lu1 . 6_665 91.23(11) ?
O6 Lu2 Lu1 2_656 6_665 149.53(11) ?
Si1 Lu2 Lu1 3 6_665 137.49(3) ?
O5 Lu2 Lu1 5_766 . 107.85(13) ?
O7 Lu2 Lu1 5_776 . 136.80(12) ?
O1 Lu2 Lu1 6_665 . 74.24(13) ?
O7 Lu2 Lu1 . . 143.12(11) ?
O6 Lu2 Lu1 . . 39.49(13) ?
O5 Lu2 Lu1 . . 37.81(11) ?
O6 Lu2 Lu1 2_656 . 77.61(11) ?
Si1 Lu2 Lu1 3 . 109.39(3) ?
Lu1 Lu2 Lu1 6_665 . 104.218(8) ?
O5 Lu2 Lu2 5_766 5_766 39.07(12) ?
O7 Lu2 Lu2 5_776 5_766 121.08(13) ?
O1 Lu2 Lu2 6_665 5_766 80.28(13) ?
O7 Lu2 Lu2 . 5_766 123.06(13) ?
O6 Lu2 Lu2 . 5_766 109.55(13) ?
O5 Lu2 Lu2 . 5_766 35.53(11) ?
O6 Lu2 Lu2 2_656 5_766 88.75(12) ?
Si1 Lu2 Lu2 3 5_766 103.43(3) ?
Lu1 Lu2 Lu2 6_665 5_766 64.255(8) ?
Lu1 Lu2 Lu2 . 5_766 70.628(9) ?
O5 Lu2 Lu1 5_766 2_656 85.44(12) ?
O7 Lu2 Lu1 5_776 2_656 94.00(11) ?
O1 Lu2 Lu1 6_665 2_656 120.85(13) ?
O7 Lu2 Lu1 . 2_656 159.89(11) ?
O6 Lu2 Lu1 . 2_656 76.23(12) ?
O5 Lu2 Lu1 . 2_656 35.94(11) ?
O6 Lu2 Lu1 2_656 2_656 36.62(12) ?
Si1 Lu2 Lu1 3 2_656 63.72(3) ?
Lu1 Lu2 Lu1 6_665 2_656 119.001(8) ?
Lu1 Lu2 Lu1 . 2_656 56.992(9) ?
Lu2 Lu2 Lu1 5_766 2_656 54.746(8) ?
Si1 O1 Lu1 . . 132.4(3) ?
Si1 O1 Lu2 . 6_565 131.1(3) ?
Lu1 O1 Lu2 . 6_565 96.11(19) ?
Si1 O6 Lu1 4 . 137.6(3) ?
Si1 O6 Lu2 4 . 118.3(3) ?
Lu1 O6 Lu2 . . 98.82(19) ?
Si1 O6 Lu2 4 2_656 89.7(2) ?
Lu1 O6 Lu2 . 2_656 98.85(18) ?
Lu2 O6 Lu2 . 2_656 106.92(18) ?
Si1 O3 Lu1 4_545 7_655 126.5(3) ?
Si1 O3 Lu1 4_545 . 111.7(2) ?
Lu1 O3 Lu1 7_655 . 105.7(2) ?
Lu1 O5 Lu2 . 5_766 141.2(2) ?
Lu1 O5 Lu1 . 2_656 101.34(18) ?
Lu2 O5 Lu1 5_766 2_656 98.36(18) ?
Lu1 O5 Lu2 . . 100.48(18) ?
Lu2 O5 Lu2 5_766 . 105.40(19) ?
Lu1 O5 Lu2 2_656 . 106.59(18) ?
Si1 O7 Lu2 7_665 5_776 103.9(2) ?
Si1 O7 Lu2 7_665 . 145.8(3) ?
Lu2 O7 Lu2 5_776 . 110.26(17) ?
O1 Si1 O3 . 4 110.3(3) ?
O1 Si1 O7 . 7_665 114.5(3) ?
O3 Si1 O7 4 7_665 109.0(3) ?
O1 Si1 O6 . 4_545 112.2(3) ?
O3 Si1 O6 4 4_545 108.1(3) ?
O7 Si1 O6 7_665 4_545 102.4(3) ?
O1 Si1 Lu2 . 3_444 120.22(19) ?
O3 Si1 Lu2 4 3_444 129.20(19) ?
O7 Si1 Lu2 7_665 3_444 45.30(17) ?
O6 Si1 Lu2 4_545 3_444 58.20(17) ?
O1 Si1 Lu1 . 4 116.5(2) ?
O3 Si1 Lu1 4 4 40.28(18) ?
O7 Si1 Lu1 7_665 4 70.75(19) ?
O6 Si1 Lu1 4_545 4 129.0(2) ?
Lu2 Si1 Lu1 3_444 4 106.31(5) ?

loop_
_geom_bond_atom_site_label_1
_geom_bond_atom_site_label_2
_geom_bond_site_symmetry_2
_geom_bond_distance
_geom_bond_publ_flag
Lu1 O5 . 2.161(5) ?
Lu1 O6 . 2.231(5) ?
Lu1 O3 7_655 2.231(4) ?
Lu1 O3 . 2.238(5) ?
Lu1 O1 . 2.242(5) ?
Lu1 O5 2_656 2.263(4) ?
Lu1 Si1 4_545 3.2166(18) ?
Lu1 Lu2 6_565 3.3505(3) ?
Lu1 Lu1 2_656 3.4231(5) ?
Lu1 Lu2 . 3.4667(4) ?
Lu1 Lu1 7_655 3.5614(5) ?
Lu1 Lu2 2_656 3.6957(4) ?
Lu2 O5 5_766 2.163(5) ?
Lu2 O7 5_776 2.260(5) ?
Lu2 O1 6_665 2.262(5) ?
Lu2 O7 . 2.293(5) ?
Lu2 O6 . 2.334(5) ?
Lu2 O5 . 2.346(5) ?
Lu2 O6 2_656 2.623(5) ?
Lu2 Si1 3 3.0863(16) ?
Lu2 Lu1 6_665 3.3505(3) ?
Lu2 Lu2 5_766 3.5885(5) ?
Lu2 Lu1 2_656 3.6957(4) ?
O1 Si1 . 1.614(5) ?
O1 Lu2 6_565 2.262(5) ?
O6 Si1 4 1.641(5) ?
O6 Lu2 2_656 2.623(5) ?
O3 Si1 4_545 1.626(5) ?
O3 Lu1 7_655 2.231(4) ?
O5 Lu2 5_766 2.163(5) ?
O5 Lu1 2_656 2.263(4) ?
O7 Si1 7_665 1.630(5) ?
O7 Lu2 5_776 2.260(5) ?
Si1 O3 4 1.626(5) ?
Si1 O7 7_665 1.630(5) ?
Si1 O6 4_545 1.641(5) ?
Si1 Lu2 3_444 3.0863(16) ?
Si1 Lu1 4 3.2166(18) ?

loop_
_geom_torsion_atom_site_label_1
_geom_torsion_atom_site_label_2
_geom_torsion_atom_site_label_3
_geom_torsion_atom_site_label_4
_geom_torsion_site_symmetry_1
_geom_torsion_site_symmetry_2
_geom_torsion_site_symmetry_3
_geom_torsion_site_symmetry_4
_geom_torsion
_geom_torsion_publ_flag
O5 Lu1 Lu2 O5 . . . 5_766 29.5(3) ?
O6 Lu1 Lu2 O5 . . . 5_766 -178.0(2) ?
O3 Lu1 Lu2 O5 7_655 . . 5_766 -86.54(18) ?
O3 Lu1 Lu2 O5 . . . 5_766 -21.53(19) ?
O1 Lu1 Lu2 O5 . . . 5_766 172.3(2) ?
O5 Lu1 Lu2 O5 2_656 . . 5_766 103.69(18) ?
Si1 Lu1 Lu2 O5 4_545 . . 5_766 5.59(14) ?
Lu2 Lu1 Lu2 O5 6_565 . . 5_766 116.70(12) ?
Lu1 Lu1 Lu2 O5 2_656 . . 5_766 72.01(12) ?
Lu1 Lu1 Lu2 O5 7_655 . . 5_766 -57.92(12) ?
Lu2 Lu1 Lu2 O5 2_656 . . 5_766 136.09(12) ?
O5 Lu1 Lu2 O7 . . . 5_776 -97.7(3) ?
O6 Lu1 Lu2 O7 . . . 5_776 54.8(3) ?
O3 Lu1 Lu2 O7 7_655 . . 5_776 146.2(2) ?
O3 Lu1 Lu2 O7 . . . 5_776 -148.8(2) ?
O1 Lu1 Lu2 O7 . . . 5_776 45.1(3) ?
O5 Lu1 Lu2 O7 2_656 . . 5_776 -23.6(2) ?
Si1 Lu1 Lu2 O7 4_545 . . 5_776 -121.7(2) ?
Lu2 Lu1 Lu2 O7 6_565 . . 5_776 -10.54(19) ?
Lu1 Lu1 Lu2 O7 2_656 . . 5_776 -55.23(19) ?
Lu1 Lu1 Lu2 O7 7_655 . . 5_776 174.83(19) ?
Lu2 Lu1 Lu2 O7 2_656 . . 5_776 8.85(19) ?
O5 Lu1 Lu2 O1 . . . 6_665 102.5(2) ?
O6 Lu1 Lu2 O1 . . . 6_665 -105.1(2) ?
O3 Lu1 Lu2 O1 7_655 . . 6_665 -13.61(19) ?
O3 Lu1 Lu2 O1 . . . 6_665 51.4(2) ?
O1 Lu1 Lu2 O1 . . . 6_665 -114.8(2) ?
O5 Lu1 Lu2 O1 2_656 . . 6_665 176.62(18) ?
Si1 Lu1 Lu2 O1 4_545 . . 6_665 78.52(15) ?
Lu2 Lu1 Lu2 O1 6_565 . . 6_665 -170.37(14) ?
Lu1 Lu1 Lu2 O1 2_656 . . 6_665 144.94(14) ?
Lu1 Lu1 Lu2 O1 7_655 . . 6_665 15.01(14) ?
Lu2 Lu1 Lu2 O1 2_656 . . 6_665 -150.98(14) ?
O5 Lu1 Lu2 O7 . . . . 137.1(3) ?
O6 Lu1 Lu2 O7 . . . . -70.4(3) ?
O3 Lu1 Lu2 O7 7_655 . . . 21.0(2) ?
O3 Lu1 Lu2 O7 . . . . 86.0(3) ?
O1 Lu1 Lu2 O7 . . . . -80.1(3) ?
O5 Lu1 Lu2 O7 2_656 . . . -148.7(2) ?
Si1 Lu1 Lu2 O7 4_545 . . . 113.2(2) ?
Lu2 Lu1 Lu2 O7 6_565 . . . -135.7(2) ?
Lu1 Lu1 Lu2 O7 2_656 . . . 179.6(2) ?
Lu1 Lu1 Lu2 O7 7_655 . . . 49.6(2) ?
Lu2 Lu1 Lu2 O7 2_656 . . . -116.3(2) ?
O5 Lu1 Lu2 O6 . . . . -152.5(3) ?
O3 Lu1 Lu2 O6 7_655 . . . 91.4(2) ?
O3 Lu1 Lu2 O6 . . . . 156.5(2) ?
O1 Lu1 Lu2 O6 . . . . -9.7(3) ?
O5 Lu1 Lu2 O6 2_656 . . . -78.3(2) ?
Si1 Lu1 Lu2 O6 4_545 . . . -176.43(19) ?
Lu2 Lu1 Lu2 O6 6_565 . . . -65.31(18) ?
Lu1 Lu1 Lu2 O6 2_656 . . . -110.00(18) ?
Lu1 Lu1 Lu2 O6 7_655 . . . 120.06(18) ?
Lu2 Lu1 Lu2 O6 2_656 . . . -45.92(18) ?
O6 Lu1 Lu2 O5 . . . . 152.5(3) ?
O3 Lu1 Lu2 O5 7_655 . . . -116.1(2) ?
O3 Lu1 Lu2 O5 . . . . -51.1(2) ?
O1 Lu1 Lu2 O5 . . . . 142.8(3) ?
O5 Lu1 Lu2 O5 2_656 . . . 74.1(2) ?
Si1 Lu1 Lu2 O5 4_545 . . . -23.96(18) ?
Lu2 Lu1 Lu2 O5 6_565 . . . 87.16(18) ?
Lu1 Lu1 Lu2 O5 2_656 . . . 42.47(18) ?
Lu1 Lu1 Lu2 O5 7_655 . . . -87.47(18) ?
Lu2 Lu1 Lu2 O5 2_656 . . . 106.54(18) ?
O5 Lu1 Lu2 O6 . . . 2_656 -75.6(2) ?
O6 Lu1 Lu2 O6 . . . 2_656 76.9(2) ?
O3 Lu1 Lu2 O6 7_655 . . 2_656 168.31(17) ?
O3 Lu1 Lu2 O6 . . . 2_656 -126.69(19) ?
O1 Lu1 Lu2 O6 . . . 2_656 67.2(2) ?
O5 Lu1 Lu2 O6 2_656 . . 2_656 -1.46(17) ?
Si1 Lu1 Lu2 O6 4_545 . . 2_656 -99.57(13) ?
Lu2 Lu1 Lu2 O6 6_565 . . 2_656 11.55(12) ?
Lu1 Lu1 Lu2 O6 2_656 . . 2_656 -33.14(12) ?
Lu1 Lu1 Lu2 O6 7_655 . . 2_656 -163.08(12) ?
Lu2 Lu1 Lu2 O6 2_656 . . 2_656 30.93(12) ?
O5 Lu1 Lu2 Si1 . . . 3 -80.43(18) ?
O6 Lu1 Lu2 Si1 . . . 3 72.04(19) ?
O3 Lu1 Lu2 Si1 7_655 . . 3 163.49(14) ?
O3 Lu1 Lu2 Si1 . . . 3 -131.51(15) ?
O1 Lu1 Lu2 Si1 . . . 3 62.34(19) ?
O5 Lu1 Lu2 Si1 2_656 . . 3 -6.28(12) ?
Si1 Lu1 Lu2 Si1 4_545 . . 3 -104.39(6) ?
Lu2 Lu1 Lu2 Si1 6_565 . . 3 6.72(4) ?
Lu1 Lu1 Lu2 Si1 2_656 . . 3 -37.97(4) ?
Lu1 Lu1 Lu2 Si1 7_655 . . 3 -167.90(4) ?
Lu2 Lu1 Lu2 Si1 2_656 . . 3 26.11(4) ?
O5 Lu1 Lu2 Lu1 . . . 6_665 73.12(18) ?
O6 Lu1 Lu2 Lu1 . . . 6_665 -134.42(18) ?
O3 Lu1 Lu2 Lu1 7_655 . . 6_665 -42.97(13) ?
O3 Lu1 Lu2 Lu1 . . . 6_665 22.04(15) ?
O1 Lu1 Lu2 Lu1 . . . 6_665 -144.11(18) ?
O5 Lu1 Lu2 Lu1 2_656 . . 6_665 147.26(12) ?
Si1 Lu1 Lu2 Lu1 4_545 . . 6_665 49.16(6) ?
Lu2 Lu1 Lu2 Lu1 6_565 . . 6_665 160.273(10) ?
Lu1 Lu1 Lu2 Lu1 2_656 . . 6_665 115.583(9) ?
Lu1 Lu1 Lu2 Lu1 7_655 . . 6_665 -14.353(14) ?
Lu2 Lu1 Lu2 Lu1 2_656 . . 6_665 179.661(10) ?
O5 Lu1 Lu2 Lu2 . . . 5_766 17.45(18) ?
O6 Lu1 Lu2 Lu2 . . . 5_766 169.92(18) ?
O3 Lu1 Lu2 Lu2 7_655 . . 5_766 -98.63(13) ?
O3 Lu1 Lu2 Lu2 . . . 5_766 -33.62(15) ?
O1 Lu1 Lu2 Lu2 . . . 5_766 160.22(18) ?
O5 Lu1 Lu2 Lu2 2_656 . . 5_766 91.60(12) ?
Si1 Lu1 Lu2 Lu2 4_545 . . 5_766 -6.51(6) ?
Lu2 Lu1 Lu2 Lu2 6_565 . . 5_766 104.611(12) ?
Lu1 Lu1 Lu2 Lu2 2_656 . . 5_766 59.921(8) ?
Lu1 Lu1 Lu2 Lu2 7_655 . . 5_766 -70.015(12) ?
Lu2 Lu1 Lu2 Lu2 2_656 . . 5_766 123.999(11) ?
O5 Lu1 Lu2 Lu1 . . . 2_656 -42.47(18) ?
O6 Lu1 Lu2 Lu1 . . . 2_656 110.00(18) ?
O3 Lu1 Lu2 Lu1 7_655 . . 2_656 -158.55(13) ?
O3 Lu1 Lu2 Lu1 . . . 2_656 -93.55(15) ?
O1 Lu1 Lu2 Lu1 . . . 2_656 100.30(18) ?
O5 Lu1 Lu2 Lu1 2_656 . . 2_656 31.68(12) ?
Si1 Lu1 Lu2 Lu1 4_545 . . 2_656 -66.43(6) ?
Lu2 Lu1 Lu2 Lu1 6_565 . . 2_656 44.690(11) ?
Lu1 Lu1 Lu2 Lu1 7_655 . . 2_656 -129.936(12) ?
Lu2 Lu1 Lu2 Lu1 2_656 . . 2_656 64.078(8) ?
O5 Lu1 O1 Si1 . . . . 155.8(3) ?
O6 Lu1 O1 Si1 . . . . 72.8(4) ?
O3 Lu1 O1 Si1 7_655 . . . -14.9(4) ?
O3 Lu1 O1 Si1 . . . . -89.6(4) ?
O5 Lu1 O1 Si1 2_656 . . . 151.6(4) ?
Si1 Lu1 O1 Si1 4_545 . . . -107.9(4) ?
Lu2 Lu1 O1 Si1 6_565 . . . 172.9(5) ?
Lu1 Lu1 O1 Si1 2_656 . . . 159.1(3) ?
Lu2 Lu1 O1 Si1 . . . . 79.3(4) ?
Lu1 Lu1 O1 Si1 7_655 . . . -52.8(4) ?
Lu2 Lu1 O1 Si1 2_656 . . . 113.2(4) ?
O5 Lu1 O1 Lu2 . . . 6_565 -17.2(5) ?
O6 Lu1 O1 Lu2 . . . 6_565 -100.13(19) ?
O3 Lu1 O1 Lu2 7_655 . . 6_565 172.17(18) ?
O3 Lu1 O1 Lu2 . . . 6_565 97.42(19) ?
O5 Lu1 O1 Lu2 2_656 . . 6_565 -21.34(17) ?
Si1 Lu1 O1 Lu2 4_545 . . 6_565 79.16(15) ?
Lu1 Lu1 O1 Lu2 2_656 . . 6_565 -13.8(2) ?
Lu2 Lu1 O1 Lu2 . . . 6_565 -93.6(2) ?
Lu1 Lu1 O1 Lu2 7_655 . . 6_565 134.28(13) ?
Lu2 Lu1 O1 Lu2 2_656 . . 6_565 -59.70(13) ?
O5 Lu1 O6 Si1 . . . 4 170.0(4) ?
O3 Lu1 O6 Si1 7_655 . . 4 67.2(4) ?
O3 Lu1 O6 Si1 . . . 4 86.7(6) ?
O1 Lu1 O6 Si1 . . . 4 -34.6(4) ?
O5 Lu1 O6 Si1 2_656 . . 4 -110.7(4) ?
Si1 Lu1 O6 Si1 4_545 . . 4 -38.3(10) ?
Lu2 Lu1 O6 Si1 6_565 . . 4 -77.1(4) ?
Lu1 Lu1 O6 Si1 2_656 . . 4 -149.2(4) ?
Lu2 Lu1 O6 Si1 . . . 4 151.9(5) ?
Lu1 Lu1 O6 Si1 7_655 . . 4 72.2(4) ?
Lu2 Lu1 O6 Si1 2_656 . . 4 -99.3(4) ?
O5 Lu1 O6 Lu2 . . . . 18.17(17) ?
O3 Lu1 O6 Lu2 7_655 . . . -84.72(19) ?
O3 Lu1 O6 Lu2 . . . . -65.1(5) ?
O1 Lu1 O6 Lu2 . . . . 173.55(17) ?
O5 Lu1 O6 Lu2 2_656 . . . 97.39(18) ?
Si1 Lu1 O6 Lu2 4_545 . . . 169.9(5) ?
Lu2 Lu1 O6 Lu2 6_565 . . . 131.01(12) ?
Lu1 Lu1 O6 Lu2 2_656 . . . 58.88(13) ?
Lu1 Lu1 O6 Lu2 7_655 . . . -79.63(17) ?
Lu2 Lu1 O6 Lu2 2_656 . . . 108.8(2) ?
O5 Lu1 O6 Lu2 . . . 2_656 -90.63(17) ?
O3 Lu1 O6 Lu2 7_655 . . 2_656 166.48(18) ?
O3 Lu1 O6 Lu2 . . . 2_656 -173.9(4) ?
O1 Lu1 O6 Lu2 . . . 2_656 64.75(18) ?
O5 Lu1 O6 Lu2 2_656 . . 2_656 -11.41(16) ?
Si1 Lu1 O6 Lu2 4_545 . . 2_656 61.1(7) ?
Lu2 Lu1 O6 Lu2 6_565 . . 2_656 22.22(15) ?
Lu1 Lu1 O6 Lu2 2_656 . . 2_656 -49.92(12) ?
Lu2 Lu1 O6 Lu2 . . . 2_656 -108.8(2) ?
Lu1 Lu1 O6 Lu2 7_655 . . 2_656 171.57(5) ?
O5 Lu2 O6 Si1 5_766 . . 4 -155.3(3) ?
O7 Lu2 O6 Si1 5_776 . . 4 57.2(3) ?
O1 Lu2 O6 Si1 6_665 . . 4 -90.3(3) ?
O7 Lu2 O6 Si1 . . . 4 -19.3(4) ?
O5 Lu2 O6 Si1 . . . 4 -175.9(3) ?
O6 Lu2 O6 Si1 2_656 . . 4 109.0(3) ?
Si1 Lu2 O6 Si1 3 . . 4 85.2(3) ?
Lu1 Lu2 O6 Si1 6_665 . . 4 -96.8(3) ?
Lu1 Lu2 O6 Si1 . . . 4 -158.9(4) ?
Lu2 Lu2 O6 Si1 5_766 . . 4 -168.9(2) ?
Lu1 Lu2 O6 Si1 2_656 . . 4 146.9(3) ?
O5 Lu2 O6 Lu1 5_766 . . . 3.6(4) ?
O7 Lu2 O6 Lu1 5_776 . . . -143.95(17) ?
O1 Lu2 O6 Lu1 6_665 . . . 68.53(19) ?
O7 Lu2 O6 Lu1 . . . . 139.58(16) ?
O5 Lu2 O6 Lu1 . . . . -17.09(16) ?
O6 Lu2 O6 Lu1 2_656 . . . -92.11(15) ?
Si1 Lu2 O6 Lu1 3 . . . -115.90(14) ?
Lu1 Lu2 O6 Lu1 6_665 . . . 62.0(2) ?
Lu2 Lu2 O6 Lu1 5_766 . . . -10.09(18) ?
Lu1 Lu2 O6 Lu1 2_656 . . . -54.23(13) ?
O5 Lu2 O6 Lu2 5_766 . . 2_656 105.7(3) ?
O7 Lu2 O6 Lu2 5_776 . . 2_656 -41.8(2) ?
O1 Lu2 O6 Lu2 6_665 . . 2_656 170.6(2) ?
O7 Lu2 O6 Lu2 . . . 2_656 -118.31(19) ?
O5 Lu2 O6 Lu2 . . . 2_656 85.03(19) ?
O6 Lu2 O6 Lu2 2_656 . . 2_656 10.0(2) ?
Si1 Lu2 O6 Lu2 3 . . 2_656 -13.78(17) ?
Lu1 Lu2 O6 Lu2 6_665 . . 2_656 164.16(7) ?
Lu1 Lu2 O6 Lu2 . . . 2_656 102.1(2) ?
Lu2 Lu2 O6 Lu2 5_766 . . 2_656 92.03(17) ?
Lu1 Lu2 O6 Lu2 2_656 . . 2_656 47.89(14) ?
O5 Lu1 O3 Si1 . . . 4_545 118.3(3) ?
O6 Lu1 O3 Si1 . . . 4_545 -161.3(4) ?
O3 Lu1 O3 Si1 7_655 . . 4_545 -140.9(4) ?
O1 Lu1 O3 Si1 . . . 4_545 -39.4(3) ?
O5 Lu1 O3 Si1 2_656 . . 4_545 38.5(3) ?
Lu2 Lu1 O3 Si1 6_565 . . 4_545 2.8(3) ?
Lu1 Lu1 O3 Si1 2_656 . . 4_545 78.4(3) ?
Lu2 Lu1 O3 Si1 . . . 4_545 149.73(18) ?
Lu1 Lu1 O3 Si1 7_655 . . 4_545 -140.9(4) ?
Lu2 Lu1 O3 Si1 2_656 . . 4_545 29.2(5) ?
O5 Lu1 O3 Lu1 . . . 7_655 -100.7(2) ?
O6 Lu1 O3 Lu1 . . . 7_655 -20.3(6) ?
O3 Lu1 O3 Lu1 7_655 . . 7_655 0.0 ?
O1 Lu1 O3 Lu1 . . . 7_655 101.5(2) ?
O5 Lu1 O3 Lu1 2_656 . . 7_655 179.45(16) ?
Si1 Lu1 O3 Lu1 4_545 . . 7_655 140.9(4) ?
Lu2 Lu1 O3 Lu1 6_565 . . 7_655 143.75(15) ?
Lu1 Lu1 O3 Lu1 2_656 . . 7_655 -140.62(14) ?
Lu2 Lu1 O3 Lu1 . . . 7_655 -69.3(2) ?
Lu2 Lu1 O3 Lu1 2_656 . . 7_655 170.13(13) ?
O6 Lu1 O5 Lu2 . . . 5_766 -149.6(4) ?
O3 Lu1 O5 Lu2 7_655 . . 5_766 -65.5(4) ?
O3 Lu1 O5 Lu2 . . . 5_766 9.8(4) ?
O1 Lu1 O5 Lu2 . . . 5_766 123.8(4) ?
O5 Lu1 O5 Lu2 2_656 . . 5_766 128.0(3) ?
Si1 Lu1 O5 Lu2 4_545 . . 5_766 35.7(4) ?
Lu2 Lu1 O5 Lu2 6_565 . . 5_766 111.3(3) ?
Lu1 Lu1 O5 Lu2 2_656 . . 5_766 119.1(4) ?
Lu2 Lu1 O5 Lu2 . . . 5_766 -131.4(4) ?
Lu1 Lu1 O5 Lu2 7_655 . . 5_766 -27.4(4) ?
Lu2 Lu1 O5 Lu2 2_656 . . 5_766 165.5(3) ?
O6 Lu1 O5 Lu1 . . . 2_656 91.30(19) ?
O3 Lu1 O5 Lu1 7_655 . . 2_656 175.36(17) ?
O3 Lu1 O5 Lu1 . . . 2_656 -109.31(19) ?
O1 Lu1 O5 Lu1 . . . 2_656 4.7(5) ?
O5 Lu1 O5 Lu1 2_656 . . 2_656 8.9(2) ?
Si1 Lu1 O5 Lu1 4_545 . . 2_656 -83.41(16) ?
Lu2 Lu1 O5 Lu1 6_565 . . 2_656 -7.8(2) ?
Lu2 Lu1 O5 Lu1 . . . 2_656 109.5(2) ?
Lu1 Lu1 O5 Lu1 7_655 . . 2_656 -146.55(13) ?
Lu2 Lu1 O5 Lu1 2_656 . . 2_656 46.42(14) ?
O6 Lu1 O5 Lu2 . . . . -18.16(17) ?
O3 Lu1 O5 Lu2 7_655 . . . 65.9(2) ?
O3 Lu1 O5 Lu2 . . . . 141.23(17) ?
O1 Lu1 O5 Lu2 . . . . -104.8(4) ?
O5 Lu1 O5 Lu2 2_656 . . . -100.59(13) ?
Si1 Lu1 O5 Lu2 4_545 . . . 167.12(10) ?
Lu2 Lu1 O5 Lu2 6_565 . . . -117.30(12) ?
Lu1 Lu1 O5 Lu2 2_656 . . . -109.5(2) ?
Lu1 Lu1 O5 Lu2 7_655 . . . 103.98(13) ?
Lu2 Lu1 O5 Lu2 2_656 . . . -63.04(13) ?
O5 Lu2 O5 Lu1 5_766 . . . -150.9(3) ?
O7 Lu2 O5 Lu1 5_776 . . . 118.9(2) ?
O1 Lu2 O5 Lu1 6_665 . . . -70.61(19) ?
O7 Lu2 O5 Lu1 . . . . -109.3(4) ?
O6 Lu2 O5 Lu1 . . . . 17.74(17) ?
O6 Lu2 O5 Lu1 2_656 . . . 93.65(18) ?
Si1 Lu2 O5 Lu1 3 . . . 109.39(14) ?
Lu1 Lu2 O5 Lu1 6_665 . . . -111.91(14) ?
Lu2 Lu2 O5 Lu1 5_766 . . . -150.9(3) ?
Lu1 Lu2 O5 Lu1 2_656 . . . 105.3(2) ?
O5 Lu2 O5 Lu2 5_766 . . 5_766 0.0 ?
O7 Lu2 O5 Lu2 5_776 . . 5_766 -90.2(2) ?
O1 Lu2 O5 Lu2 6_665 . . 5_766 80.3(2) ?
O7 Lu2 O5 Lu2 . . . 5_766 41.6(5) ?
O6 Lu2 O5 Lu2 . . . 5_766 168.6(2) ?
O6 Lu2 O5 Lu2 2_656 . . 5_766 -115.5(2) ?
Si1 Lu2 O5 Lu2 3 . . 5_766 -99.75(15) ?
Lu1 Lu2 O5 Lu2 6_665 . . 5_766 38.96(15) ?
Lu1 Lu2 O5 Lu2 . . . 5_766 150.9(3) ?
Lu1 Lu2 O5 Lu2 2_656 . . 5_766 -103.8(2) ?
O5 Lu2 O5 Lu1 5_766 . . 2_656 103.8(2) ?
O7 Lu2 O5 Lu1 5_776 . . 2_656 13.6(3) ?
O1 Lu2 O5 Lu1 6_665 . . 2_656 -175.9(2) ?
O7 Lu2 O5 Lu1 . . . 2_656 145.4(3) ?
O6 Lu2 O5 Lu1 . . . 2_656 -87.5(2) ?
O6 Lu2 O5 Lu1 2_656 . . 2_656 -11.64(17) ?
Si1 Lu2 O5 Lu1 3 . . 2_656 4.10(18) ?
Lu1 Lu2 O5 Lu1 6_665 . . 2_656 142.80(15) ?
Lu1 Lu2 O5 Lu1 . . . 2_656 -105.3(2) ?
Lu2 Lu2 O5 Lu1 5_766 . . 2_656 103.8(2) ?
O5 Lu2 O7 Si1 5_766 . . 7_665 80.6(5) ?
O7 Lu2 O7 Si1 5_776 . . 7_665 -177.3(7) ?
O1 Lu2 O7 Si1 6_665 . . 7_665 0.6(5) ?
O6 Lu2 O7 Si1 . . . 7_665 -77.3(6) ?
O5 Lu2 O7 Si1 . . . 7_665 40.7(8) ?
O6 Lu2 O7 Si1 2_656 . . 7_665 -168.9(4) ?
Si1 Lu2 O7 Si1 3 . . 7_665 -178.1(5) ?
Lu1 Lu2 O7 Si1 6_665 . . 7_665 43.7(5) ?
Lu1 Lu2 O7 Si1 . . . 7_665 -33.9(7) ?
Lu2 Lu2 O7 Si1 5_766 . . 7_665 68.1(6) ?
Lu1 Lu2 O7 Si1 2_656 . . 7_665 145.1(3) ?
O5 Lu2 O7 Lu2 5_766 . . 5_776 -102.1(2) ?
O7 Lu2 O7 Lu2 5_776 . . 5_776 0.0 ?
O1 Lu2 O7 Lu2 6_665 . . 5_776 177.9(3) ?
O6 Lu2 O7 Lu2 . . . 5_776 100.0(2) ?
O5 Lu2 O7 Lu2 . . . 5_776 -142.0(3) ?
O6 Lu2 O7 Lu2 2_656 . . 5_776 8.4(3) ?
Si1 Lu2 O7 Lu2 3 . . 5_776 -0.8(2) ?
Lu1 Lu2 O7 Lu2 6_665 . . 5_776 -139.1(2) ?
Lu1 Lu2 O7 Lu2 . . . 5_776 143.39(10) ?
Lu2 Lu2 O7 Lu2 5_766 . . 5_776 -114.60(17) ?
Lu1 Lu2 O7 Lu2 2_656 . . 5_776 -37.6(5) ?
Lu1 O1 Si1 O3 . . . 4 -120.9(4) ?
Lu2 O1 Si1 O3 6_565 . . 4 49.7(4) ?
Lu1 O1 Si1 O7 . . . 7_665 2.4(5) ?
Lu2 O1 Si1 O7 6_565 . . 7_665 173.0(3) ?
Lu1 O1 Si1 O6 . . . 4_545 118.5(4) ?
Lu2 O1 Si1 O6 6_565 . . 4_545 -70.8(4) ?
Lu1 O1 Si1 Lu2 . . . 3_444 53.4(4) ?
Lu2 O1 Si1 Lu2 6_565 . . 3_444 -135.9(3) ?
Lu1 O1 Si1 Lu1 . . . 4 -77.4(4) ?
Lu2 O1 Si1 Lu1 6_565 . . 4 93.3(4) ?
